data_1574433
loop_
_publ_author_name
'Pei, Shao-Min'
'Wu, Fan'
'Zhang, Ming-Shu'
'Chen, Wen-Fa'
'Jiang, Xiao-Ming'
'Liu, Bin-Wen'
'Guo, Guo-Cong'

_publ_section_title
;
 Non-centrosymmetric structures designed rationally <i>via</i> a
 "dimensionality addition" strategy toward the promising nonlinear optical
 family [A-X][In-Se] (A = K/Ba and Rb/Ba; X = Cl and Br).
;
_journal_issue 14
_journal_name_full 'Materials horizons'
_journal_page_first 5204
_journal_page_last 5210
_journal_paper_doi 10.1039/d5mh00011d
_journal_volume 12
_journal_year 2025
_chemical_formula_moiety 'Cl Rb5 In14 Se23'
_chemical_formula_sum 'Cl In14 Rb5 Se23'
_chemical_formula_weight 3886.36
_chemical_melting_point ?
_chemical_name_common Rb5ClIn14Se23
_space_group_crystal_system triclinic
_space_group_IT_number 1
_space_group_name_Hall 'P 1'
_space_group_name_H-M_alt 'P 1'
_audit_creation_method SHELXL-2013
_audit_update_record
;
2025-04-02 deposited with the CCDC.	2025-04-14 downloaded from the CCDC.
;
_cell_angle_alpha 93.2310(10)
_cell_angle_beta 94.4960(10)
_cell_angle_gamma 98.8540(10)
_cell_formula_units_Z 1
_cell_length_a 9.14260(10)
_cell_length_b 12.1760(2)
_cell_length_c 12.2109(2)
_cell_measurement_reflns_used 12521
_cell_measurement_temperature 293(2)
_cell_measurement_theta_max 43.1880
_cell_measurement_theta_min 2.2910
_cell_volume 1335.76(3)
_computing_cell_refinement 'CrysAlisPro 1.171.40.59a (Rigaku OD, 2019)'
_computing_data_collection 'CrysAlisPro 1.171.40.59a (Rigaku OD, 2019)'
_computing_data_reduction 'CrysAlisPro 1.171.40.59a (Rigaku OD, 2019)'
_computing_publication_material 'SHELXL-2013 (Sheldrick, 2013)'
_computing_structure_refinement 'SHELXL-2013 (Sheldrick, 2013)'
_computing_structure_solution 'SHELXL-2013 (Sheldrick, 2013)'
_diffrn_ambient_temperature 293(2)
_diffrn_measured_fraction_theta_full 0.999
_diffrn_measured_fraction_theta_max 0.999
_diffrn_measurement_device_type 'ROD, Synergy Custom DW system, HyPix'
_diffrn_measurement_method CCD_Profile_fitting
_diffrn_radiation_type MoK\a
_diffrn_radiation_wavelength 0.71073
_diffrn_reflns_av_R_equivalents 0.0338
_diffrn_reflns_av_unetI/netI 0.0466
_diffrn_reflns_Laue_measured_fraction_full 0.999
_diffrn_reflns_Laue_measured_fraction_max 0.999
_diffrn_reflns_limit_h_max 11
_diffrn_reflns_limit_h_min -11
_diffrn_reflns_limit_k_max 14
_diffrn_reflns_limit_k_min -14
_diffrn_reflns_limit_l_max 14
_diffrn_reflns_limit_l_min -14
_diffrn_reflns_number 17441
_diffrn_reflns_point_group_measured_fraction_full 0.999
_diffrn_reflns_point_group_measured_fraction_max 0.999
_diffrn_reflns_theta_full 25.242
_diffrn_reflns_theta_max 25.500
_diffrn_reflns_theta_min 2.301
_exptl_absorpt_coefficient_mu 26.167
_exptl_absorpt_correction_T_max 0.299
_exptl_absorpt_correction_T_min 0.087
_exptl_absorpt_correction_type gaussian
_exptl_absorpt_process_details
;
CrysAlisPro 1.171.44.85 (Rigaku Oxford Diffraction, 2024)
Numerical absorption correction based on gaussian integration over
a multifaceted crystal model
Empirical absorption correction using spherical harmonics,
implemented in SCALE3 ABSPACK scaling algorithm.
;
_exptl_crystal_colour red
_exptl_crystal_density_diffrn 4.831
_exptl_crystal_density_meas ?
_exptl_crystal_description block
_exptl_crystal_F_000 1670
_exptl_crystal_size_max 0.138
_exptl_crystal_size_mid 0.096
_exptl_crystal_size_min 0.077
_refine_diff_density_max 1.091
_refine_diff_density_min -0.998
_refine_diff_density_rms 0.242
_refine_ls_abs_structure_details
;
 Refined as an inversion twin.
;
_refine_ls_abs_structure_Flack 0.000(6)
_refine_ls_extinction_coef 0.00103(5)
_refine_ls_extinction_expression Fc^*^=kFc[1+0.001xFc^2^\l^3^/sin(2\q)]^-1/4^
_refine_ls_extinction_method SHELXL
_refine_ls_goodness_of_fit_ref 1.019
_refine_ls_hydrogen_treatment undef
_refine_ls_matrix_type full
_refine_ls_number_parameters 390
_refine_ls_number_reflns 8380
_refine_ls_number_restraints 3
_refine_ls_restrained_S_all 1.018
_refine_ls_R_factor_all 0.0299
_refine_ls_R_factor_gt 0.0283
_refine_ls_shift/su_max 0.000
_refine_ls_shift/su_mean 0.000
_refine_ls_structure_factor_coef Fsqd
_refine_ls_weighting_details
;
 w=1/[\s^2^(Fo^2^)+(0.0308P)^2^]
 where P=(Fo^2^+2Fc^2^)/3
;
_refine_ls_weighting_scheme calc
_refine_ls_wR_factor_gt 0.0673
_refine_ls_wR_factor_ref 0.0680
_reflns_Friedel_coverage 1.000
_reflns_Friedel_fraction_full 0.999
_reflns_Friedel_fraction_max 0.999
_reflns_number_gt 8025
_reflns_number_total 8380
_reflns_threshold_expression 'I > 2\s(I)'
_cod_data_source_file d5mh00011d2.cif
_cod_data_source_block Rb5ClIn14Se23
_cod_depositor_comments
;
The following automatic conversions were performed:

data item '_chemical_melting_point' value 'not measured' was changed
to '?' -- the value is undefined or not given.

data item '_exptl_crystal_density_meas' value 'not measured' was
changed to '?' -- the value is perceived as not measured.

Automatic conversion script
Id: cif_fix_values 8170 2020-07-09 18:12:32Z antanas 

 Adding full bibliography for 1574428--1574433.cif.
;
_cod_database_code 1574433
_shelx_space_group_comment
;
The symmetry employed for this shelxl refinement is uniquely defined
by the following loop, which should always be used as a source of
symmetry information in preference to the above space-group names.
They are only intended as comments.
;
_oxdiff_exptl_absorpt_empirical_full_min 0.819
_oxdiff_exptl_absorpt_empirical_full_max 1.192
_oxdiff_exptl_absorpt_empirical_details
;
Empirical correction (ABSPACK) includes:
- Absorption correction using spherical harmonics
- Frame scaling
;
_shelxl_version_number 2013-2

loop_
_space_group_symop_operation_xyz
'x, y, z'

loop_
_atom_site_label
_atom_site_type_symbol
_atom_site_fract_x
_atom_site_fract_y
_atom_site_fract_z
_atom_site_U_iso_or_equiv
_atom_site_adp_type
_atom_site_occupancy
_atom_site_site_symmetry_order
_atom_site_calc_flag
_atom_site_refinement_flags_posn
_atom_site_refinement_flags_adp
_atom_site_refinement_flags_occupancy
_atom_site_disorder_assembly
_atom_site_disorder_group
Rb1 Rb 0.79041(17) 0.90835(12) 0.42885(12) 0.0416(3) Uani 1 1 d . . . . .
Rb2 Rb 0.11754(17) 0.60517(14) 0.41090(13) 0.0471(4) Uani 1 1 d . . . . .
Rb3 Rb 0.75472(19) 0.22858(16) 0.01090(17) 0.0579(5) Uani 1 1 d . . . . .
Rb4 Rb 0.08248(17) 0.83366(14) 0.76398(12) 0.0440(3) Uani 1 1 d . . . . .
Rb5 Rb 0.63238(17) 0.56673(14) 0.59645(13) 0.0470(4) Uani 1 1 d . . . . .
In1 In 0.41959(9) 0.64113(7) 0.90268(7) 0.0186(2) Uani 1 1 d . . . . .
In2 In 0.63040(9) 0.56954(7) 0.20445(7) 0.0186(2) Uani 1 1 d . . . . .
In3 In 0.35653(9) 0.99594(7) 0.48499(7) 0.01775(19) Uani 1 1 d . . . . .
In4 In 0.56316(9) 0.93766(7) 0.75989(7) 0.0185(2) Uani 1 1 d . . . . .
In5 In 0.71228(9) 0.20971(7) 0.63386(7) 0.01918(19) Uani 1 1 d . . . . .
In6 In 0.49010(9) 0.29730(7) 0.33831(7) 0.0184(2) Uani 1 1 d . . . . .
In7 In 0.78081(9) 0.86598(7) 0.05382(7) 0.0180(2) Uani 1 1 d . . . . .
In8 In 0.40629(9) 0.82206(7) 0.19686(7) 0.0193(2) Uani 1 1 d . . . . .
In9 In 0.10802(9) 0.24823(8) 0.46984(7) 0.0195(2) Uani 1 1 d . . . . .
In10 In 0.34036(9) 0.18121(7) 0.76852(7) 0.0198(2) Uani 1 1 d . . . . .
In11 In 0.26823(9) 0.36051(7) 0.05586(7) 0.0181(2) Uani 1 1 d . . . . .
In12 In 0.12601(9) 0.06913(7) 0.18989(7) 0.0179(2) Uani 1 1 d . . . . .
In13 In 0.07476(8) 0.43923(6) 0.76499(6) 0.0181(2) Uani 1 1 d . . . . .
In14 In 0.02200(9) 0.59222(7) 0.04286(7) 0.01937(19) Uani 1 1 d . . . . .
Se1 Se 0.58639(12) 0.13110(10) 0.43621(9) 0.0175(2) Uani 1 1 d . . . . .
Se2 Se 0.87043(12) 0.70762(10) 0.16917(10) 0.0166(2) Uani 1 1 d . . . . .
Se3 Se 0.24722(13) 0.74895(11) 0.01200(10) 0.0198(3) Uani 1 1 d . . . . .
Se4 Se 0.20421(12) 0.90559(10) 0.30362(9) 0.0163(2) Uani 1 1 d . . . . .
Se5 Se 0.66056(12) 0.77024(9) 0.86232(9) 0.0162(2) Uani 1 1 d . . . . .
Se6 Se 0.92949(12) 0.35888(10) 0.57626(9) 0.0160(2) Uani 1 1 d . . . . .
Se7 Se 0.51419(12) 0.48140(10) 0.00854(9) 0.0186(3) Uani 1 1 d . . . . .
Se8 Se 0.61948(13) 0.97138(10) 0.16621(10) 0.0234(3) Uani 1 1 d . . . . .
Se9 Se 0.56445(14) 0.32577(10) 0.74740(11) 0.0283(3) Uani 1 1 d . . . . .
Se10 Se 0.16757(13) 0.08717(10) 0.59325(10) 0.0189(3) Uani 1 1 d . . . . .
Se11 Se 0.88224(14) 0.53301(13) 0.85752(12) 0.0339(4) Uani 1 1 d . . . . .
Se12 Se 0.94633(12) 0.15469(11) 0.30300(10) 0.0235(3) Uani 1 1 d . . . . .
Se13 Se 0.47519(15) 0.67468(11) 0.32167(11) 0.0274(3) Uani 1 1 d . . . . .
Se14 Se 0.32874(14) 0.39670(11) 0.45439(11) 0.0266(3) Uani 1 1 d . . . . .
Se15 Se 0.81151(13) 0.04957(11) 0.72113(11) 0.0297(3) Uani 1 1 d . . . . .
Se16 Se 0.29188(14) 0.57735(11) 0.71448(10) 0.0265(3) Uani 1 1 d . . . . .
Se17 Se 0.00004(13) 0.00004(11) 0.00043(9) 0.0222(3) Uani 1 1 d . . . . .
Se18 Se 0.13372(12) 0.26667(9) 0.86936(9) 0.0174(3) Uani 1 1 d . . . . .
Se19 Se 0.73181(13) 0.41343(11) 0.29802(12) 0.0281(3) Uani 1 1 d . . . . .
Se20 Se 0.37275(12) 0.19662(9) 0.14852(9) 0.0170(2) Uani 1 1 d . . . . .
Se21 Se 0.40100(15) 0.02671(11) 0.88724(10) 0.0257(3) Uani 1 1 d . . . . .
Se22 Se 0.42516(15) 0.83238(10) 0.58391(10) 0.0271(3) Uani 1 1 d . . . . .
Se23 Se 0.07487(15) 0.43524(11) 0.16086(10) 0.0276(3) Uani 1 1 d . . . . .
Cl1 Cl 0.9138(3) 0.7229(3) 0.5474(3) 0.0348(7) Uani 1 1 d . . . . .

loop_
_atom_site_aniso_label
_atom_site_aniso_U_11
_atom_site_aniso_U_22
_atom_site_aniso_U_33
_atom_site_aniso_U_23
_atom_site_aniso_U_13
_atom_site_aniso_U_12
Rb1 0.0482(8) 0.0351(8) 0.0432(8) 0.0087(6) -0.0016(6) 0.0126(6)
Rb2 0.0499(8) 0.0490(9) 0.0492(8) 0.0046(7) 0.0175(6) 0.0221(7)
Rb3 0.0463(9) 0.0555(10) 0.0707(11) 0.0029(9) -0.0016(8) 0.0080(8)
Rb4 0.0467(8) 0.0507(9) 0.0319(7) 0.0001(6) -0.0051(6) 0.0046(6)
Rb5 0.0373(8) 0.0452(9) 0.0545(9) 0.0044(7) 0.0054(6) -0.0069(6)
In1 0.0190(4) 0.0188(4) 0.0165(4) 0.0009(3) 0.0012(3) -0.0016(3)
In2 0.0191(4) 0.0169(4) 0.0204(4) 0.0032(3) 0.0029(3) 0.0031(3)
In3 0.0200(4) 0.0175(4) 0.0152(4) 0.0011(3) 0.0006(3) 0.0021(3)
In4 0.0201(4) 0.0185(4) 0.0176(4) 0.0033(4) 0.0021(3) 0.0039(3)
In5 0.0179(4) 0.0190(4) 0.0200(4) 0.0019(3) 0.0025(3) 0.0003(3)
In6 0.0187(4) 0.0185(4) 0.0175(4) 0.0040(3) 0.0022(3) -0.0001(3)
In7 0.0175(4) 0.0171(4) 0.0185(5) 0.0014(3) 0.0012(3) 0.0004(3)
In8 0.0183(4) 0.0192(4) 0.0201(4) -0.0022(3) 0.0030(3) 0.0029(3)
In9 0.0195(4) 0.0202(4) 0.0186(4) -0.0012(3) 0.0035(3) 0.0023(3)
In10 0.0207(4) 0.0201(4) 0.0194(4) -0.0002(3) 0.0027(3) 0.0055(3)
In11 0.0186(4) 0.0180(4) 0.0180(4) 0.0025(3) 0.0020(3) 0.0036(3)
In12 0.0184(4) 0.0180(4) 0.0163(4) 0.0000(3) -0.0001(3) 0.0011(3)
In13 0.0183(4) 0.0179(5) 0.0172(4) -0.0021(3) -0.0004(3) 0.0018(3)
In14 0.0194(4) 0.0200(4) 0.0190(4) -0.0005(3) 0.0032(3) 0.0042(3)
Se1 0.0183(6) 0.0168(6) 0.0172(6) 0.0021(4) 0.0009(4) 0.0024(4)
Se2 0.0168(5) 0.0162(6) 0.0174(6) 0.0020(4) 0.0037(4) 0.0029(4)
Se3 0.0190(6) 0.0216(6) 0.0176(6) -0.0009(5) 0.0014(4) 0.0008(5)
Se4 0.0171(5) 0.0166(6) 0.0151(6) 0.0000(4) 0.0005(4) 0.0030(4)
Se5 0.0165(5) 0.0150(6) 0.0166(6) 0.0012(4) 0.0005(4) 0.0016(4)
Se6 0.0154(5) 0.0174(6) 0.0146(6) -0.0007(4) 0.0012(4) 0.0009(4)
Se7 0.0192(6) 0.0179(6) 0.0184(6) 0.0011(5) 0.0022(5) 0.0017(5)
Se8 0.0231(6) 0.0181(6) 0.0287(7) -0.0021(5) 0.0058(5) 0.0019(5)
Se9 0.0289(7) 0.0202(6) 0.0355(7) -0.0036(5) 0.0124(5) -0.0001(5)
Se10 0.0194(6) 0.0203(6) 0.0173(6) 0.0007(5) 0.0031(4) 0.0032(5)
Se11 0.0225(7) 0.0500(9) 0.0288(7) -0.0170(6) -0.0066(5) 0.0161(6)
Se12 0.0192(6) 0.0276(7) 0.0232(6) -0.0050(5) -0.0004(5) 0.0054(5)
Se13 0.0336(7) 0.0306(7) 0.0232(6) 0.0071(5) 0.0117(5) 0.0146(6)
Se14 0.0215(6) 0.0215(6) 0.0360(7) -0.0040(5) 0.0081(5) 0.0000(5)
Se15 0.0183(6) 0.0311(7) 0.0409(8) 0.0171(6) 0.0008(5) 0.0036(5)
Se16 0.0275(6) 0.0314(7) 0.0158(6) 0.0009(5) -0.0005(5) -0.0085(5)
Se17 0.0229(6) 0.0262(7) 0.0140(6) 0.0007(5) 0.0013(4) -0.0069(5)
Se18 0.0177(6) 0.0176(6) 0.0169(6) -0.0002(5) 0.0014(4) 0.0033(5)
Se19 0.0171(6) 0.0262(7) 0.0420(8) 0.0182(6) 0.0009(5) 0.0015(5)
Se20 0.0184(5) 0.0161(6) 0.0164(6) 0.0020(4) 0.0009(4) 0.0029(4)
Se21 0.0340(7) 0.0277(7) 0.0192(6) 0.0055(5) 0.0081(5) 0.0129(5)
Se22 0.0422(8) 0.0168(6) 0.0210(6) 0.0008(5) -0.0071(5) 0.0053(6)
Se23 0.0374(7) 0.0267(7) 0.0242(6) 0.0072(5) 0.0131(5) 0.0149(6)
Cl1 0.0325(15) 0.0356(17) 0.0369(16) 0.0020(13) 0.0034(12) 0.0071(13)

loop_
_atom_type_symbol
_atom_type_description
_atom_type_scat_dispersion_real
_atom_type_scat_dispersion_imag
_atom_type_scat_source
Cl Cl 0.1484 0.1585 'International Tables Vol C Tables 4.2.6.8 and 6.1.1.4'
Se Se -0.0929 2.2259 'International Tables Vol C Tables 4.2.6.8 and 6.1.1.4'
Rb Rb -0.9393 2.9676 'International Tables Vol C Tables 4.2.6.8 and 6.1.1.4'
In In -0.7276 1.3100 'International Tables Vol C Tables 4.2.6.8 and 6.1.1.4'

loop_
_geom_angle_atom_site_label_1
_geom_angle_atom_site_label_2
_geom_angle_atom_site_label_3
_geom_angle
_geom_angle_site_symmetry_1
_geom_angle_site_symmetry_3
_geom_angle_publ_flag
Cl1 Rb1 Se1 148.87(8) . 1_565 ?
Cl1 Rb1 Se12 135.73(8) . 1_565 ?
Se1 Rb1 Se12 63.81(4) 1_565 1_565 ?
Cl1 Rb1 Se8 142.61(8) . . ?
Se1 Rb1 Se8 63.97(4) 1_565 . ?
Se12 Rb1 Se8 60.98(4) 1_565 . ?
Cl1 Rb1 Se13 83.72(7) . . ?
Se1 Rb1 Se13 98.68(4) 1_565 . ?
Se12 Rb1 Se13 130.41(5) 1_565 . ?
Se8 Rb1 Se13 69.60(4) . . ?
Cl1 Rb1 Se15 83.93(7) . 1_565 ?
Se1 Rb1 Se15 68.35(4) 1_565 1_565 ?
Se12 Rb1 Se15 95.58(4) 1_565 1_565 ?
Se8 Rb1 Se15 132.23(5) . 1_565 ?
Se13 Rb1 Se15 121.80(5) . 1_565 ?
Cl1 Rb1 Se22 87.22(7) . . ?
Se1 Rb1 Se22 68.94(4) 1_565 . ?
Se12 Rb1 Se22 132.75(5) 1_565 . ?
Se8 Rb1 Se22 98.96(4) . . ?
Se13 Rb1 Se22 57.22(3) . . ?
Se15 Rb1 Se22 65.55(4) 1_565 . ?
Cl1 Rb1 Se2 78.78(7) . . ?
Se1 Rb1 Se2 130.18(5) 1_565 . ?
Se12 Rb1 Se2 91.76(4) 1_565 . ?
Se8 Rb1 Se2 66.21(3) . . ?
Se13 Rb1 Se2 63.67(3) . . ?
Se15 Rb1 Se2 161.23(5) 1_565 . ?
Se22 Rb1 Se2 120.31(4) . . ?
Cl1 Rb1 Se10 79.85(7) . 1_665 ?
Se1 Rb1 Se10 94.81(4) 1_565 1_665 ?
Se12 Rb1 Se10 64.54(4) 1_565 1_665 ?
Se8 Rb1 Se10 125.44(5) . 1_665 ?
Se13 Rb1 Se10 163.52(5) . 1_665 ?
Se15 Rb1 Se10 55.34(3) 1_565 1_665 ?
Se22 Rb1 Se10 120.35(4) . 1_665 ?
Se2 Rb1 Se10 113.69(4) . 1_665 ?
Cl1 Rb1 In8 118.93(7) . . ?
Se1 Rb1 In8 72.05(3) 1_565 . ?
Se12 Rb1 In8 96.21(4) 1_565 . ?
Se8 Rb1 In8 35.85(3) . . ?
Se13 Rb1 In8 35.88(3) . . ?
Se15 Rb1 In8 127.76(4) 1_565 . ?
Se22 Rb1 In8 69.29(3) . . ?
Se2 Rb1 In8 68.22(3) . . ?
Se10 Rb1 In8 160.41(5) 1_665 . ?
Cl1 Rb1 In3 121.99(8) . . ?
Se1 Rb1 In3 36.51(3) 1_565 . ?
Se12 Rb1 In3 99.14(4) 1_565 . ?
Se8 Rb1 In3 72.36(3) . . ?
Se13 Rb1 In3 68.22(3) . . ?
Se15 Rb1 In3 71.40(3) 1_565 . ?
Se22 Rb1 In3 34.83(2) . . ?
Se2 Rb1 In3 124.41(4) . . ?
Se10 Rb1 In3 120.22(4) 1_665 . ?
In8 Rb1 In3 56.51(2) . . ?
Cl1 Rb1 Rb5 38.47(7) . . ?
Se1 Rb1 Rb5 121.99(5) 1_565 . ?
Se12 Rb1 Rb5 173.96(5) 1_565 . ?
Se8 Rb1 Rb5 122.10(4) . . ?
Se13 Rb1 Rb5 52.52(3) . . ?
Se15 Rb1 Rb5 85.70(4) 1_565 . ?
Se22 Rb1 Rb5 53.06(3) . . ?
Se2 Rb1 Rb5 85.30(4) . . ?
Se10 Rb1 Rb5 111.89(4) 1_665 . ?
In8 Rb1 Rb5 87.60(3) . . ?
In3 Rb1 Rb5 86.86(4) . . ?
Cl1 Rb2 Se14 135.08(8) 1_455 . ?
Cl1 Rb2 Se13 136.05(8) 1_455 . ?
Se14 Rb2 Se13 68.52(4) . . ?
Cl1 Rb2 Se23 135.87(8) 1_455 . ?
Se14 Rb2 Se23 73.71(4) . . ?
Se13 Rb2 Se23 80.06(5) . . ?
Cl1 Rb2 Se4 80.81(8) 1_455 . ?
Se14 Rb2 Se4 133.38(5) . . ?
Se13 Rb2 Se4 65.03(4) . . ?
Se23 Rb2 Se4 101.46(5) . . ?
Cl1 Rb2 Se2 80.87(7) 1_455 1_455 ?
Se14 Rb2 Se2 138.74(5) . 1_455 ?
Se13 Rb2 Se2 101.05(5) . 1_455 ?
Se23 Rb2 Se2 65.10(4) . 1_455 ?
Se4 Rb2 Se2 57.31(3) . 1_455 ?
Cl1 Rb2 Se6 78.42(8) 1_455 1_455 ?
Se14 Rb2 Se6 65.25(4) . 1_455 ?
Se13 Rb2 Se6 133.36(5) . 1_455 ?
Se23 Rb2 Se6 92.64(5) . 1_455 ?
Se4 Rb2 Se6 159.19(5) . 1_455 ?
Se2 Rb2 Se6 117.46(5) 1_455 1_455 ?
Cl1 Rb2 Se16 78.87(7) 1_455 . ?
Se14 Rb2 Se16 61.55(4) . . ?
Se13 Rb2 Se16 90.67(4) . . ?
Se23 Rb2 Se16 134.49(5) . . ?
Se4 Rb2 Se16 114.71(5) . . ?
Se2 Rb2 Se16 159.30(5) 1_455 . ?
Se6 Rb2 Se16 62.25(3) 1_455 . ?
Cl1 Rb2 Se22 80.92(7) 1_455 . ?
Se14 Rb2 Se22 91.70(4) . . ?
Se13 Rb2 Se22 59.10(4) . . ?
Se23 Rb2 Se22 139.10(5) . . ?
Se4 Rb2 Se22 61.28(3) . . ?
Se2 Rb2 Se22 117.80(5) 1_455 . ?
Se6 Rb2 Se22 116.02(5) 1_455 . ?
Se16 Rb2 Se22 54.56(3) . . ?
Cl1 Rb2 Se19 82.40(7) 1_455 1_455 ?
Se14 Rb2 Se19 98.58(5) . 1_455 ?
Se13 Rb2 Se19 137.31(5) . 1_455 ?
Se23 Rb2 Se19 57.30(4) . 1_455 ?
Se4 Rb2 Se19 117.97(5) . 1_455 ?
Se2 Rb2 Se19 61.23(3) 1_455 1_455 ?
Se6 Rb2 Se19 57.93(3) 1_455 1_455 ?
Se16 Rb2 Se19 119.65(5) . 1_455 ?
Se22 Rb2 Se19 163.17(5) . 1_455 ?
Cl1 Rb2 Rb4 34.73(6) 1_455 . ?
Se14 Rb2 Rb4 111.65(4) . . ?
Se13 Rb2 Rb4 109.40(5) . . ?
Se23 Rb2 Rb4 170.20(5) . . ?
Se4 Rb2 Rb4 80.96(4) . . ?
Se2 Rb2 Rb4 109.45(4) 1_455 . ?
Se6 Rb2 Rb4 82.69(4) 1_455 . ?
Se16 Rb2 Rb4 50.10(3) . . ?
Se22 Rb2 Rb4 50.31(3) . . ?
Se19 Rb2 Rb4 113.11(4) 1_455 . ?
Cl1 Rb2 Rb1 33.50(7) 1_455 1_455 ?
Se14 Rb2 Rb1 168.45(5) . 1_455 ?
Se13 Rb2 Rb1 118.08(5) . 1_455 ?
Se23 Rb2 Rb1 115.92(4) . 1_455 ?
Se4 Rb2 Rb1 53.41(3) . 1_455 ?
Se2 Rb2 Rb1 51.61(3) 1_455 1_455 ?
Se6 Rb2 Rb1 106.60(4) 1_455 1_455 ?
Se16 Rb2 Rb1 107.79(4) . 1_455 ?
Se22 Rb2 Rb1 84.63(4) . 1_455 ?
Se19 Rb2 Rb1 82.68(4) 1_455 1_455 ?
Rb4 Rb2 Rb1 57.87(3) . 1_455 ?
Se23 Rb3 Se17 91.07(4) 1_655 1_655 ?
Se23 Rb3 Se8 115.55(6) 1_655 1_545 ?
Se17 Rb3 Se8 65.23(4) 1_655 1_545 ?
Se23 Rb3 Se9 116.25(6) 1_655 1_554 ?
Se17 Rb3 Se9 122.10(6) 1_655 1_554 ?
Se8 Rb3 Se9 127.33(5) 1_545 1_554 ?
Se23 Rb3 Se21 173.11(6) 1_655 1_554 ?
Se17 Rb3 Se21 92.99(5) 1_655 1_554 ?
Se8 Rb3 Se21 61.51(4) 1_545 1_554 ?
Se9 Rb3 Se21 65.94(4) 1_554 1_554 ?
Se23 Rb3 Se18 63.84(4) 1_655 1_654 ?
Se17 Rb3 Se18 57.86(3) 1_655 1_654 ?
Se8 Rb3 Se18 122.94(5) 1_545 1_654 ?
Se9 Rb3 Se18 88.46(5) 1_554 1_654 ?
Se21 Rb3 Se18 123.05(5) 1_554 1_654 ?
Se23 Rb3 Se20 116.11(5) 1_655 . ?
Se17 Rb3 Se20 123.47(6) 1_655 . ?
Se8 Rb3 Se20 58.43(4) 1_545 . ?
Se9 Rb3 Se20 90.35(4) 1_554 . ?
Se21 Rb3 Se20 57.01(3) 1_554 . ?
Se18 Rb3 Se20 178.60(6) 1_654 . ?
Se23 Rb3 Se7 87.30(5) 1_655 . ?
Se17 Rb3 Se7 176.13(6) 1_655 . ?
Se8 Rb3 Se7 118.63(5) 1_545 . ?
Se9 Rb3 Se7 55.88(4) 1_554 . ?
Se21 Rb3 Se7 88.98(4) 1_554 . ?
Se18 Rb3 Se7 118.30(5) 1_654 . ?
Se20 Rb3 Se7 60.36(3) . . ?
Se23 Rb3 Se12 60.51(4) 1_655 . ?
Se17 Rb3 Se12 63.36(4) 1_655 . ?
Se8 Rb3 Se12 55.21(4) 1_545 . ?
Se9 Rb3 Se12 174.33(6) 1_554 . ?
Se21 Rb3 Se12 116.69(5) 1_554 . ?
Se18 Rb3 Se12 93.81(4) 1_654 . ?
Se20 Rb3 Se12 87.31(5) . . ?
Se7 Rb3 Se12 118.58(5) . . ?
Se23 Rb3 Se19 54.78(4) 1_655 . ?
Se17 Rb3 Se19 121.04(5) 1_655 . ?
Se8 Rb3 Se19 86.59(5) 1_545 . ?
Se9 Rb3 Se19 116.27(5) 1_554 . ?
Se21 Rb3 Se19 118.34(5) 1_554 . ?
Se18 Rb3 Se19 118.61(5) 1_654 . ?
Se20 Rb3 Se19 61.33(4) . . ?
Se7 Rb3 Se19 60.57(4) . . ?
Se12 Rb3 Se19 58.11(3) . . ?
Cl1 Rb4 Se3 137.82(8) 1_455 1_556 ?
Cl1 Rb4 Se21 145.85(9) 1_455 1_565 ?
Se3 Rb4 Se21 65.86(4) 1_556 1_565 ?
Cl1 Rb4 Se17 136.89(8) 1_455 1_566 ?
Se3 Rb4 Se17 69.13(4) 1_556 1_566 ?
Se21 Rb4 Se17 66.87(4) 1_565 1_566 ?
Cl1 Rb4 Se10 83.91(8) 1_455 1_565 ?
Se3 Rb4 Se10 134.22(5) 1_556 1_565 ?
Se21 Rb4 Se10 68.36(4) 1_565 1_565 ?
Se17 Rb4 Se10 93.30(5) 1_566 1_565 ?
Cl1 Rb4 Se15 82.65(7) 1_455 1_465 ?
Se3 Rb4 Se15 129.65(5) 1_556 1_465 ?
Se21 Rb4 Se15 97.50(5) 1_565 1_465 ?
Se17 Rb4 Se15 60.78(4) 1_566 1_465 ?
Se10 Rb4 Se15 57.00(3) 1_565 1_465 ?
Cl1 Rb4 Se16 78.99(7) 1_455 . ?
Se3 Rb4 Se16 67.29(4) 1_556 . ?
Se21 Rb4 Se16 96.87(4) 1_565 . ?
Se17 Rb4 Se16 136.36(5) 1_566 . ?
Se10 Rb4 Se16 118.96(5) 1_565 . ?
Se15 Rb4 Se16 161.57(5) 1_465 . ?
Cl1 Rb4 Se22 81.23(7) 1_455 . ?
Se3 Rb4 Se22 98.29(4) 1_556 . ?
Se21 Rb4 Se22 69.28(4) 1_565 . ?
Se17 Rb4 Se22 135.73(5) 1_566 . ?
Se10 Rb4 Se22 64.67(4) 1_565 . ?
Se15 Rb4 Se22 120.62(5) 1_465 . ?
Se16 Rb4 Se22 55.03(3) . . ?
Cl1 Rb4 Se11 77.24(8) 1_455 1_455 ?
Se3 Rb4 Se11 65.54(4) 1_556 1_455 ?
Se21 Rb4 Se11 131.39(5) 1_565 1_455 ?
Se17 Rb4 Se11 96.35(4) 1_566 1_455 ?
Se10 Rb4 Se11 160.22(5) 1_565 1_455 ?
Se15 Rb4 Se11 113.83(5) 1_465 1_455 ?
Se16 Rb4 Se11 63.38(3) . 1_455 ?
Se22 Rb4 Se11 117.38(5) . 1_455 ?
Cl1 Rb4 Se5 80.21(7) 1_455 1_455 ?
Se3 Rb4 Se5 93.28(4) 1_556 1_455 ?
Se21 Rb4 Se5 129.37(5) 1_565 1_455 ?
Se17 Rb4 Se5 62.57(3) 1_566 1_455 ?
Se10 Rb4 Se5 116.27(5) 1_565 1_455 ?
Se15 Rb4 Se5 59.92(3) 1_465 1_455 ?
Se16 Rb4 Se5 117.61(5) . 1_455 ?
Se22 Rb4 Se5 161.15(5) . 1_455 ?
Se11 Rb4 Se5 54.83(3) 1_455 1_455 ?
Cl1 Rb4 In4 116.56(7) 1_455 . ?
Se3 Rb4 In4 73.95(3) 1_556 . ?
Se21 Rb4 In4 35.39(3) 1_565 . ?
Se17 Rb4 In4 102.01(4) 1_566 . ?
Se10 Rb4 In4 68.86(3) 1_565 . ?
Se15 Rb4 In4 120.14(4) 1_465 . ?
Se16 Rb4 In4 68.03(3) . . ?
Se22 Rb4 In4 35.42(2) . . ?
Se11 Rb4 In4 125.33(4) 1_455 . ?
Se5 Rb4 In4 163.22(4) 1_455 . ?
Cl1 Rb4 Rb1 36.71(7) 1_455 1_455 ?
Se3 Rb4 Rb1 171.40(5) 1_556 1_455 ?
Se21 Rb4 Rb1 122.40(5) 1_565 1_455 ?
Se17 Rb4 Rb1 110.83(4) 1_566 1_455 ?
Se10 Rb4 Rb1 54.12(3) 1_565 1_455 ?
Se15 Rb4 Rb1 50.18(3) 1_465 1_455 ?
Se16 Rb4 Rb1 111.88(4) . 1_455 ?
Se22 Rb4 Rb1 87.57(4) . 1_455 ?
Se11 Rb4 Rb1 106.19(4) 1_455 1_455 ?
Se5 Rb4 Rb1 79.48(3) 1_455 1_455 ?
In4 Rb4 Rb1 114.03(4) . 1_455 ?
Cl1 Rb5 Se14 139.07(8) . . ?
Cl1 Rb5 Se16 139.95(8) . . ?
Se14 Rb5 Se16 66.03(4) . . ?
Cl1 Rb5 Se9 134.32(8) . . ?
Se14 Rb5 Se9 74.04(5) . . ?
Se16 Rb5 Se9 73.58(5) . . ?
Cl1 Rb5 Se11 81.30(7) . . ?
Se14 Rb5 Se11 133.02(6) . . ?
Se16 Rb5 Se11 99.61(5) . . ?
Se9 Rb5 Se11 59.00(4) . . ?
Cl1 Rb5 Se13 81.79(7) . . ?
Se14 Rb5 Se13 63.85(4) . . ?
Se16 Rb5 Se13 91.12(4) . . ?
Se9 Rb5 Se13 137.80(6) . . ?
Se11 Rb5 Se13 162.73(6) . . ?
Cl1 Rb5 Se5 83.04(7) . . ?
Se14 Rb5 Se5 130.98(5) . . ?
Se16 Rb5 Se5 64.95(4) . . ?
Se9 Rb5 Se5 92.84(5) . . ?
Se11 Rb5 Se5 57.96(3) . . ?
Se13 Rb5 Se5 116.33(5) . . ?
Cl1 Rb5 Se22 86.70(7) . . ?
Se14 Rb5 Se22 91.59(4) . . ?
Se16 Rb5 Se22 57.60(4) . . ?
Se9 Rb5 Se22 130.59(5) . . ?
Se11 Rb5 Se22 119.08(5) . . ?
Se13 Rb5 Se22 56.30(3) . . ?
Se5 Rb5 Se22 61.38(3) . . ?
Cl1 Rb5 Se6 77.55(7) . . ?
Se14 Rb5 Se6 98.48(5) . . ?
Se16 Rb5 Se6 138.11(6) . . ?
Se9 Rb5 Se6 64.64(4) . . ?
Se11 Rb5 Se6 61.58(3) . . ?
Se13 Rb5 Se6 117.69(5) . . ?
Se5 Rb5 Se6 118.42(4) . . ?
Se22 Rb5 Se6 164.02(5) . . ?
Cl1 Rb5 In6 112.73(7) . . ?
Se14 Rb5 In6 34.94(3) . . ?
Se16 Rb5 In6 100.34(4) . . ?
Se9 Rb5 In6 76.74(4) . . ?
Se11 Rb5 In6 122.94(5) . . ?
Se13 Rb5 In6 67.50(3) . . ?
Se5 Rb5 In6 164.21(5) . . ?
Se22 Rb5 In6 116.80(4) . . ?
Se6 Rb5 In6 68.05(3) . . ?
Cl1 Rb5 Rb1 38.25(6) . . ?
Se14 Rb5 Rb1 114.43(5) . . ?
Se16 Rb5 Rb1 110.33(5) . . ?
Se9 Rb5 Rb1 171.45(5) . . ?
Se11 Rb5 Rb1 112.49(4) . . ?
Se13 Rb5 Rb1 50.61(3) . . ?
Se5 Rb5 Rb1 82.37(4) . . ?
Se22 Rb5 Rb1 52.72(3) . . ?
Se6 Rb5 Rb1 111.47(4) . . ?
In6 Rb5 Rb1 109.36(4) . . ?
Cl1 Rb5 Rb4 34.98(6) . 1_655 ?
Se14 Rb5 Rb4 173.74(5) . 1_655 ?
Se16 Rb5 Rb4 117.28(4) . 1_655 ?
Se9 Rb5 Rb4 111.75(5) . 1_655 ?
Se11 Rb5 Rb4 52.76(4) . 1_655 ?
Se13 Rb5 Rb4 110.22(4) . 1_655 ?
Se5 Rb5 Rb4 52.57(3) . 1_655 ?
Se22 Rb5 Rb4 86.28(4) . 1_655 ?
Se6 Rb5 Rb4 82.39(4) . 1_655 ?
In6 Rb5 Rb4 142.37(4) . 1_655 ?
Rb1 Rb5 Rb4 59.74(3) . 1_655 ?
Se16 In1 Se3 109.01(5) . 1_556 ?
Se16 In1 Se5 103.97(5) . . ?
Se3 In1 Se5 111.74(5) 1_556 . ?
Se16 In1 Se7 113.62(5) . 1_556 ?
Se3 In1 Se7 113.58(5) 1_556 1_556 ?
Se5 In1 Se7 104.47(4) . 1_556 ?
Se13 In2 Se19 114.20(6) . . ?
Se13 In2 Se2 107.91(5) . . ?
Se19 In2 Se2 103.65(5) . . ?
Se13 In2 Se7 118.74(5) . . ?
Se19 In2 Se7 105.23(5) . . ?
Se2 In2 Se7 105.81(5) . . ?
Se22 In3 Se1 112.89(5) . 1_565 ?
Se22 In3 Se10 109.30(5) . 1_565 ?
Se1 In3 Se10 115.45(5) 1_565 1_565 ?
Se22 In3 Se4 104.17(5) . . ?
Se1 In3 Se4 109.32(5) 1_565 . ?
Se10 In3 Se4 104.80(4) 1_565 . ?
Se22 In3 Rb1 64.34(4) . . ?
Se1 In3 Rb1 53.91(4) 1_565 . ?
Se10 In3 Rb1 155.32(4) 1_565 . ?
Se4 In3 Rb1 99.87(4) . . ?
Se21 In4 Se15 118.68(5) 1_565 1_565 ?
Se21 In4 Se22 115.31(5) 1_565 . ?
Se15 In4 Se22 111.56(6) 1_565 . ?
Se21 In4 Se5 107.61(5) 1_565 . ?
Se15 In4 Se5 99.77(4) 1_565 . ?
Se22 In4 Se5 100.88(5) . . ?
Se21 In4 Rb4 55.51(4) 1_565 . ?
Se15 In4 Rb4 160.64(5) 1_565 . ?
Se22 In4 Rb4 63.35(4) . . ?
Se5 In4 Rb4 99.56(4) . . ?
Se15 In5 Se9 118.22(6) . . ?
Se15 In5 Se6 111.50(5) . . ?
Se9 In5 Se6 103.15(5) . . ?
Se15 In5 Se1 106.48(5) . . ?
Se9 In5 Se1 116.13(5) . . ?
Se6 In5 Se1 99.78(4) . . ?
Se14 In6 Se19 115.25(5) . . ?
Se14 In6 Se20 118.50(5) . . ?
Se19 In6 Se20 105.72(5) . . ?
Se14 In6 Se1 112.65(5) . . ?
Se19 In6 Se1 101.50(5) . . ?
Se20 In6 Se1 101.01(4) . . ?
Se14 In6 Rb5 52.24(4) . . ?
Se19 In6 Rb5 69.42(4) . . ?
Se20 In6 Rb5 159.21(4) . . ?
Se1 In6 Rb5 99.78(4) . . ?
Se8 In7 Se17 109.59(5) . 1_665 ?
Se8 In7 Se5 116.98(5) . 1_554 ?
Se17 In7 Se5 102.66(4) 1_665 1_554 ?
Se8 In7 Se2 109.45(5) . . ?
Se17 In7 Se2 111.13(5) 1_665 . ?
Se5 In7 Se2 106.84(4) 1_554 . ?
Se8 In8 Se13 114.50(5) . . ?
Se8 In8 Se3 111.51(5) . . ?
Se13 In8 Se3 116.24(5) . . ?
Se8 In8 Se4 111.12(5) . . ?
Se13 In8 Se4 102.16(5) . . ?
Se3 In8 Se4 99.75(4) . . ?
Se8 In8 Rb1 57.57(4) . . ?
Se13 In8 Rb1 61.81(4) . . ?
Se3 In8 Rb1 159.01(4) . . ?
Se4 In8 Rb1 101.03(4) . . ?
Se14 In9 Se12 122.24(6) . 1_455 ?
Se14 In9 Se10 113.78(5) . . ?
Se12 In9 Se10 106.22(5) 1_455 . ?
Se14 In9 Se6 102.27(5) . 1_455 ?
Se12 In9 Se6 104.05(5) 1_455 1_455 ?
Se10 In9 Se6 106.79(4) . 1_455 ?
Se9 In10 Se21 112.92(5) . . ?
Se9 In10 Se18 112.11(5) . . ?
Se21 In10 Se18 104.21(5) . . ?
Se9 In10 Se10 120.54(5) . . ?
Se21 In10 Se10 107.69(5) . . ?
Se18 In10 Se10 97.23(4) . . ?
Se23 In11 Se7 123.99(5) . . ?
Se23 In11 Se18 106.96(5) . 1_554 ?
Se7 In11 Se18 106.65(5) . 1_554 ?
Se23 In11 Se20 113.14(5) . . ?
Se7 In11 Se20 100.81(4) . . ?
Se18 In11 Se20 103.39(4) 1_554 . ?
Se12 In12 Se17 109.81(5) 1_455 . ?
Se12 In12 Se20 118.23(5) 1_455 . ?
Se17 In12 Se20 104.06(5) . . ?
Se12 In12 Se4 105.36(5) 1_455 1_545 ?
Se17 In12 Se4 112.40(5) . 1_545 ?
Se20 In12 Se4 107.14(5) . 1_545 ?
Se16 In13 Se11 112.74(5) . 1_455 ?
Se16 In13 Se18 117.93(5) . . ?
Se11 In13 Se18 111.04(6) 1_455 . ?
Se16 In13 Se6 105.13(5) . 1_455 ?
Se11 In13 Se6 102.14(5) 1_455 1_455 ?
Se18 In13 Se6 106.18(4) . 1_455 ?
Se11 In14 Se23 115.72(6) 1_454 . ?
Se11 In14 Se2 111.70(5) 1_454 1_455 ?
Se23 In14 Se2 102.89(5) . 1_455 ?
Se11 In14 Se3 107.38(5) 1_454 . ?
Se23 In14 Se3 117.88(5) . . ?
Se2 In14 Se3 100.03(4) 1_455 . ?
In3 Se1 In6 107.85(5) 1_545 . ?
In3 Se1 In5 101.92(5) 1_545 . ?
In6 Se1 In5 107.70(4) . . ?
In3 Se1 Rb1 89.58(5) 1_545 1_545 ?
In6 Se1 Rb1 149.18(5) . 1_545 ?
In5 Se1 Rb1 92.65(4) . 1_545 ?
In2 Se2 In14 105.74(5) . 1_655 ?
In2 Se2 In7 106.77(4) . . ?
In14 Se2 In7 107.96(5) 1_655 . ?
In2 Se2 Rb2 93.78(4) . 1_655 ?
In14 Se2 Rb2 83.59(4) 1_655 1_655 ?
In7 Se2 Rb2 152.04(5) . 1_655 ?
In2 Se2 Rb1 88.34(4) . . ?
In14 Se2 Rb1 158.25(5) 1_655 . ?
In7 Se2 Rb1 82.83(4) . . ?
Rb2 Se2 Rb1 78.93(4) 1_655 . ?
In1 Se3 In8 104.50(5) 1_554 . ?
In1 Se3 In14 103.21(5) 1_554 . ?
In8 Se3 In14 111.90(5) . . ?
In1 Se3 Rb4 91.05(5) 1_554 1_554 ?
In8 Se3 Rb4 143.70(6) . 1_554 ?
In14 Se3 Rb4 95.59(4) . 1_554 ?
In3 Se4 In8 102.56(5) . . ?
In3 Se4 In12 107.46(5) . 1_565 ?
In8 Se4 In12 106.83(5) . 1_565 ?
In3 Se4 Rb2 95.23(4) . . ?
In8 Se4 Rb2 84.48(4) . . ?
In12 Se4 Rb2 151.25(5) 1_565 . ?
In1 Se5 In7 106.16(5) . 1_556 ?
In1 Se5 In4 104.39(4) . . ?
In7 Se5 In4 103.34(4) 1_556 . ?
In1 Se5 Rb5 83.32(4) . . ?
In7 Se5 Rb5 155.45(5) 1_556 . ?
In4 Se5 Rb5 95.84(4) . . ?
In1 Se5 Rb4 154.08(5) . 1_655 ?
In7 Se5 Rb4 85.31(4) 1_556 1_655 ?
In4 Se5 Rb4 95.10(4) . 1_655 ?
Rb5 Se5 Rb4 77.77(4) . 1_655 ?
In13 Se6 In9 107.00(4) 1_655 1_655 ?
In13 Se6 In5 103.67(5) 1_655 . ?
In9 Se6 In5 106.94(5) 1_655 . ?
In13 Se6 Rb2 93.79(4) 1_655 1_655 ?
In9 Se6 Rb2 81.79(4) 1_655 1_655 ?
In5 Se6 Rb2 156.81(5) . 1_655 ?
In13 Se6 Rb5 93.00(4) 1_655 . ?
In9 Se6 Rb5 153.63(5) 1_655 . ?
In5 Se6 Rb5 84.04(4) . . ?
Rb2 Se6 Rb5 79.85(4) 1_655 . ?
In1 Se7 In11 103.08(5) 1_554 . ?
In1 Se7 In2 106.98(5) 1_554 . ?
In11 Se7 In2 102.02(5) . . ?
In1 Se7 Rb3 148.25(5) 1_554 . ?
In11 Se7 Rb3 95.18(5) . . ?
In2 Se7 Rb3 94.08(4) . . ?
In8 Se8 In7 102.63(5) . . ?
In8 Se8 Rb1 86.58(5) . . ?
In7 Se8 Rb1 94.11(5) . . ?
In8 Se8 Rb3 146.93(5) . 1_565 ?
In7 Se8 Rb3 87.66(5) . 1_565 ?
Rb1 Se8 Rb3 124.41(5) . 1_565 ?
In10 Se9 In5 99.77(5) . . ?
In10 Se9 Rb5 135.04(6) . . ?
In5 Se9 Rb5 95.62(5) . . ?
In10 Se9 Rb3 88.45(5) . 1_556 ?
In5 Se9 Rb3 88.84(5) . 1_556 ?
Rb5 Se9 Rb3 134.05(6) . 1_556 ?
In3 Se10 In9 103.02(5) 1_545 . ?
In3 Se10 In10 101.00(4) 1_545 . ?
In9 Se10 In10 107.34(4) . . ?
In3 Se10 Rb4 92.56(4) 1_545 1_545 ?
In9 Se10 Rb4 156.75(5) . 1_545 ?
In10 Se10 Rb4 86.07(4) . 1_545 ?
In3 Se10 Rb1 96.85(4) 1_545 1_445 ?
In9 Se10 Rb1 84.50(4) . 1_445 ?
In10 Se10 Rb1 155.55(5) . 1_445 ?
Rb4 Se10 Rb1 76.50(4) 1_545 1_445 ?
In14 Se11 In13 99.97(5) 1_656 1_655 ?
In14 Se11 Rb5 155.88(6) 1_656 . ?
In13 Se11 Rb5 97.87(5) 1_655 . ?
In14 Se11 Rb4 85.34(5) 1_656 1_655 ?
In13 Se11 Rb4 89.22(5) 1_655 1_655 ?
Rb5 Se11 Rb4 78.78(4) . 1_655 ?
In9 Se12 In12 103.72(5) 1_655 1_655 ?
In9 Se12 Rb1 97.36(5) 1_655 1_545 ?
In12 Se12 Rb1 98.24(5) 1_655 1_545 ?
In9 Se12 Rb3 140.51(6) 1_655 . ?
In12 Se12 Rb3 85.91(4) 1_655 . ?
Rb1 Se12 Rb3 119.39(5) 1_545 . ?
In2 Se13 In8 102.55(5) . . ?
In2 Se13 Rb2 132.91(6) . . ?
In8 Se13 Rb2 95.25(5) . . ?
In2 Se13 Rb1 95.82(5) . . ?
In8 Se13 Rb1 82.31(5) . . ?
Rb2 Se13 Rb1 129.87(5) . . ?
In2 Se13 Rb5 93.40(4) . . ?
In8 Se13 Rb5 154.93(6) . . ?
Rb2 Se13 Rb5 87.62(4) . . ?
Rb1 Se13 Rb5 76.87(4) . . ?
In6 Se14 In9 102.75(5) . . ?
In6 Se14 Rb2 134.42(6) . . ?
In9 Se14 Rb2 94.46(5) . . ?
In6 Se14 Rb5 92.82(5) . . ?
In9 Se14 Rb5 145.47(6) . . ?
Rb2 Se14 Rb5 96.23(5) . . ?
In5 Se15 In4 98.01(5) . 1_545 ?
In5 Se15 Rb1 87.28(5) . 1_545 ?
In4 Se15 Rb1 92.36(5) 1_545 1_545 ?
In5 Se15 Rb4 155.83(6) . 1_645 ?
In4 Se15 Rb4 102.04(5) 1_545 1_645 ?
Rb1 Se15 Rb4 78.60(4) 1_545 1_645 ?
In1 Se16 In13 100.60(5) . . ?
In1 Se16 Rb5 93.05(5) . . ?
In13 Se16 Rb5 137.10(6) . . ?
In1 Se16 Rb4 83.62(4) . . ?
In13 Se16 Rb4 92.76(5) . . ?
Rb5 Se16 Rb4 129.32(5) . . ?
In1 Se16 Rb2 157.46(6) . . ?
In13 Se16 Rb2 94.92(4) . . ?
Rb5 Se16 Rb2 86.47(4) . . ?
Rb4 Se16 Rb2 79.37(4) . . ?
In7 Se17 In12 100.18(5) 1_445 . ?
In7 Se17 Rb4 97.53(5) 1_445 1_544 ?
In12 Se17 Rb4 136.91(5) . 1_544 ?
In7 Se17 Rb3 87.79(5) 1_445 1_455 ?
In12 Se17 Rb3 90.72(5) . 1_455 ?
Rb4 Se17 Rb3 129.05(5) 1_544 1_455 ?
In11 Se18 In13 102.09(4) 1_556 . ?
In11 Se18 In10 105.18(4) 1_556 . ?
In13 Se18 In10 107.85(5) . . ?
In11 Se18 Rb3 88.66(4) 1_556 1_456 ?
In13 Se18 Rb3 94.07(4) . 1_456 ?
In10 Se18 Rb3 150.51(5) . 1_456 ?
In2 Se19 In6 99.54(5) . . ?
In2 Se19 Rb2 93.88(5) . 1_655 ?
In6 Se19 Rb2 148.89(6) . 1_655 ?
In2 Se19 Rb3 94.73(5) . . ?
In6 Se19 Rb3 93.08(5) . . ?
Rb2 Se19 Rb3 113.73(5) 1_655 . ?
In11 Se20 In6 100.59(4) . . ?
In11 Se20 In12 101.44(5) . . ?
In6 Se20 In12 106.23(5) . . ?
In11 Se20 Rb3 97.06(5) . . ?
In6 Se20 Rb3 94.52(5) . . ?
In12 Se20 Rb3 148.92(5) . . ?
In10 Se21 In4 98.48(5) . 1_545 ?
In10 Se21 Rb4 92.57(5) . 1_545 ?
In4 Se21 Rb4 89.10(5) 1_545 1_545 ?
In10 Se21 Rb3 87.74(5) . 1_556 ?
In4 Se21 Rb3 88.34(5) 1_545 1_556 ?
Rb4 Se21 Rb3 177.44(5) 1_545 1_556 ?
In3 Se22 In4 99.10(5) . . ?
In3 Se22 Rb4 90.75(5) . . ?
In4 Se22 Rb4 81.23(4) . . ?
In3 Se22 Rb1 80.83(5) . . ?
In4 Se22 Rb1 89.21(5) . . ?
Rb4 Se22 Rb1 166.15(5) . . ?
In3 Se22 Rb5 150.38(6) . . ?
In4 Se22 Rb5 96.29(4) . . ?
Rb4 Se22 Rb5 116.61(5) . . ?
Rb1 Se22 Rb5 74.21(4) . . ?
In3 Se22 Rb2 95.23(4) . . ?
In4 Se22 Rb2 155.44(6) . . ?
Rb4 Se22 Rb2 78.73(4) . . ?
Rb1 Se22 Rb2 112.81(4) . . ?
Rb5 Se22 Rb2 80.33(4) . . ?
In11 Se23 In14 100.10(5) . . ?
In11 Se23 Rb2 129.64(6) . . ?
In14 Se23 Rb2 93.78(5) . . ?
In11 Se23 Rb3 93.45(5) . 1_455 ?
In14 Se23 Rb3 92.89(5) . 1_455 ?
Rb2 Se23 Rb3 134.12(6) . 1_455 ?
Rb2 Cl1 Rb1 113.04(11) 1_655 . ?
Rb2 Cl1 Rb5 112.79(11) 1_655 . ?
Rb1 Cl1 Rb5 103.29(10) . . ?
Rb2 Cl1 Rb4 110.89(10) 1_655 1_655 ?
Rb1 Cl1 Rb4 106.26(10) . 1_655 ?
Rb5 Cl1 Rb4 110.14(11) . 1_655 ?

loop_
_geom_bond_atom_site_label_1
_geom_bond_atom_site_label_2
_geom_bond_distance
_geom_bond_site_symmetry_2
_geom_bond_publ_flag
Rb1 Cl1 3.060(4) . ?
Rb1 Se1 3.5213(19) 1_565 ?
Rb1 Se12 3.597(2) 1_565 ?
Rb1 Se8 3.6301(19) . ?
Rb1 Se13 3.818(2) . ?
Rb1 Se15 3.851(2) 1_565 ?
Rb1 Se22 3.979(2) . ?
Rb1 Se2 4.0748(19) . ?
Rb1 Se10 4.0954(19) 1_665 ?
Rb1 In8 4.2931(16) . ?
Rb1 In3 4.3576(18) . ?
Rb1 Rb5 4.811(2) . ?
Rb2 Cl1 3.057(3) 1_455 ?
Rb2 Se14 3.457(2) . ?
Rb2 Se13 3.522(2) . ?
Rb2 Se23 3.5508(19) . ?
Rb2 Se4 3.942(2) . ?
Rb2 Se2 3.9510(19) 1_455 ?
Rb2 Se6 3.958(2) 1_455 ?
Rb2 Se16 3.972(2) . ?
Rb2 Se22 4.005(2) . ?
Rb2 Se19 4.016(2) 1_455 ?
Rb2 Rb4 5.057(2) . ?
Rb2 Rb1 5.102(2) 1_455 ?
Rb3 Se23 3.824(2) 1_655 ?
Rb3 Se17 3.836(2) 1_655 ?
Rb3 Se8 3.844(3) 1_545 ?
Rb3 Se9 3.868(2) 1_554 ?
Rb3 Se21 3.892(2) 1_554 ?
Rb3 Se18 3.968(2) 1_654 ?
Rb3 Se20 3.968(2) . ?
Rb3 Se7 4.049(2) . ?
Rb3 Se12 4.058(2) . ?
Rb3 Se19 4.095(2) . ?
Rb4 Cl1 3.083(3) 1_455 ?
Rb4 Se3 3.552(2) 1_556 ?
Rb4 Se21 3.616(2) 1_565 ?
Rb4 Se17 3.6277(19) 1_566 ?
Rb4 Se10 3.837(2) 1_565 ?
Rb4 Se15 3.9089(19) 1_465 ?
Rb4 Se16 3.947(2) . ?
Rb4 Se22 3.968(2) . ?
Rb4 Se11 4.098(2) 1_455 ?
Rb4 Se5 4.103(2) 1_455 ?
Rb4 In4 4.3872(18) . ?
Rb4 Rb1 4.915(2) 1_455 ?
Rb5 Cl1 3.075(4) . ?
Rb5 Se14 3.4746(19) . ?
Rb5 Se16 3.548(2) . ?
Rb5 Se9 3.552(2) . ?
Rb5 Se11 3.853(2) . ?
Rb5 Se13 3.921(2) . ?
Rb5 Se5 3.9385(19) . ?
Rb5 Se22 3.996(2) . ?
Rb5 Se6 3.999(2) . ?
Rb5 In6 4.3895(18) . ?
Rb5 Rb4 5.049(2) 1_655 ?
In1 Se16 2.5192(13) . ?
In1 Se3 2.5996(14) 1_556 ?
In1 Se5 2.5999(13) . ?
In1 Se7 2.6129(14) 1_556 ?
In2 Se13 2.5243(14) . ?
In2 Se19 2.5298(15) . ?
In2 Se2 2.6310(13) . ?
In2 Se7 2.6391(13) . ?
In3 Se22 2.5210(15) . ?
In3 Se1 2.5927(14) 1_565 ?
In3 Se10 2.5980(13) 1_565 ?
In3 Se4 2.6124(13) . ?
In4 Se21 2.5413(14) 1_565 ?
In4 Se15 2.5545(15) 1_565 ?
In4 Se22 2.5728(13) . ?
In4 Se5 2.6804(13) . ?
In5 Se15 2.5274(14) . ?
In5 Se9 2.5312(14) . ?
In5 Se6 2.6438(14) . ?
In5 Se1 2.6515(12) . ?
In6 Se14 2.5168(15) . ?
In6 Se19 2.5321(15) . ?
In6 Se20 2.6286(13) . ?
In6 Se1 2.6373(14) . ?
In7 Se8 2.5313(14) . ?
In7 Se17 2.5347(14) 1_665 ?
In7 Se5 2.6327(13) 1_554 ?
In7 Se2 2.6429(12) . ?
In8 Se8 2.5188(15) . ?
In8 Se13 2.5388(16) . ?
In8 Se3 2.6198(13) . ?
In8 Se4 2.6370(14) . ?
In9 Se14 2.5201(15) . ?
In9 Se12 2.5260(13) 1_455 ?
In9 Se10 2.6355(14) . ?
In9 Se6 2.6420(13) 1_455 ?
In10 Se9 2.5271(15) . ?
In10 Se21 2.5397(15) . ?
In10 Se18 2.6445(14) . ?
In10 Se10 2.6503(13) . ?
In11 Se23 2.5131(14) . ?
In11 Se7 2.6150(14) . ?
In11 Se18 2.6151(12) 1_554 ?
In11 Se20 2.6168(12) . ?
In12 Se12 2.5322(15) 1_455 ?
In12 Se17 2.5399(13) . ?
In12 Se20 2.6349(13) . ?
In12 Se4 2.6456(14) 1_545 ?
In13 Se16 2.5358(14) . ?
In13 Se11 2.5424(15) 1_455 ?
In13 Se18 2.6214(14) . ?
In13 Se6 2.6264(12) 1_455 ?
In14 Se11 2.5206(14) 1_454 ?
In14 Se23 2.5394(16) . ?
In14 Se2 2.6388(13) 1_455 ?
In14 Se3 2.6489(14) . ?
Se1 In3 2.5927(14) 1_545 ?
Se1 Rb1 3.5213(19) 1_545 ?
Se2 In14 2.6389(13) 1_655 ?
Se2 Rb2 3.9510(19) 1_655 ?
Se3 In1 2.5997(14) 1_554 ?
Se3 Rb4 3.552(2) 1_554 ?
Se4 In12 2.6456(14) 1_565 ?
Se5 In7 2.6327(13) 1_556 ?
Se5 Rb4 4.103(2) 1_655 ?
Se6 In13 2.6264(12) 1_655 ?
Se6 In9 2.6420(13) 1_655 ?
Se6 Rb2 3.958(2) 1_655 ?
Se7 In1 2.6129(14) 1_554 ?
Se8 Rb3 3.844(3) 1_565 ?
Se9 Rb3 3.868(2) 1_556 ?
Se10 In3 2.5979(13) 1_545 ?
Se10 Rb4 3.837(2) 1_545 ?
Se10 Rb1 4.0954(19) 1_445 ?
Se11 In14 2.5206(14) 1_656 ?
Se11 In13 2.5424(15) 1_655 ?
Se11 Rb4 4.098(2) 1_655 ?
Se12 In9 2.5261(13) 1_655 ?
Se12 In12 2.5321(15) 1_655 ?
Se12 Rb1 3.597(2) 1_545 ?
Se15 In4 2.5545(15) 1_545 ?
Se15 Rb1 3.851(2) 1_545 ?
Se15 Rb4 3.9088(19) 1_645 ?
Se17 In7 2.5347(14) 1_445 ?
Se17 Rb4 3.6277(19) 1_544 ?
Se17 Rb3 3.836(2) 1_455 ?
Se18 In11 2.6152(13) 1_556 ?
Se18 Rb3 3.968(2) 1_456 ?
Se19 Rb2 4.016(2) 1_655 ?
Se21 In4 2.5413(14) 1_545 ?
Se21 Rb4 3.616(2) 1_545 ?
Se21 Rb3 3.892(2) 1_556 ?
Se23 Rb3 3.824(2) 1_455 ?
Cl1 Rb2 3.056(3) 1_655 ?
Cl1 Rb4 3.083(3) 1_655 ?
